data_1509947
loop_
_publ_author_name
'Jansen, M.'
'Linke, C.'

_publ_section_title
;
 Die Tieftemperaturmmodifikationen von Ag6 Si2 O7 und Ag6 Ge2 O7
 Darstellung, Kristallstrukturen und Vergleich der Ag-Ag Abstaende
;
_journal_name_full 'Zeitschrift fuer Anorganische und Allgemeine Chemie'
_journal_page_first 486
_journal_page_last 493
_journal_paper_doi 10.1002/zaac.19966220317
_journal_volume 622
_journal_year 1996
_chemical_formula_sum 'Ag6 O7 Si2'
_chemical_name_systematic 'Ag6 (Si2 O7)'
_space_group_IT_number 4
_symmetry_space_group_name_Hall 'P 2yb'
_symmetry_space_group_name_H-M 'P 1 21 1'
_cell_angle_alpha 90
_cell_angle_beta 91.165
_cell_angle_gamma 90
_cell_formula_units_Z 4
_cell_length_a 5.3043
_cell_length_b 9.7533
_cell_length_c 15.9283
_cell_volume 823.871
_citation_journal_id_ASTM ZAACAB
_cod_data_source_file silver3-x_242.cif
_cod_data_source_block Ag6O7Si2
_cod_original_cell_volume 823.8711
_cod_database_code 1509947

loop_
_symmetry_equiv_pos_as_xyz
x,y,z
-x,y+1/2,-z

loop_
_atom_site_label
_atom_site_type_symbol
_atom_site_fract_x
_atom_site_fract_y
_atom_site_fract_z
_atom_site_occupancy
_atom_site_U_iso_or_equiv
O2 O-2 0.4347 0.5409 0.933 1 0.0
O14 O-2 0.5633 0.2562 0.6909 1 0.0
O1 O-2 0.8435 0.6091 1.0281 1 0.0
O11 O-2 0.8502 0.6621 0.3855 1 0.0
Ag7 Ag+1 0.74559 0.27321 0.54985 1 0.0
O7 O-2 0.4492 0.3524 0.1281 1 0.0
O8 O-2 0.8248 0.6188 0.5485 1 0.0
Si1 Si+4 0.7408 0.5439 0.94054 1 0.0
Ag9 Ag+1 0.67981 0.51427 0.17444 1 0.0
Ag5 Ag+1 0.70664 0.8122 0.07417 1 0.0
Ag2 Ag+1 0.7531 0.29488 0.32989 1 0.0
O13 O-2 0.1458 0.4121 0.6809 1 0.0
O12 O-2 0.1487 0.1959 0.7794 1 0.0
O9 O-2 0.8642 0.4075 0.4446 1 0.0
Si2 Si+4 0.2875 0.2608 0.1944 1 0.0
O6 O-2 0.4697 0.1807 0.2611 1 0.0
Si4 Si+4 0.2562 0.2572 0.6936 1 0.0
Ag8 Ag+1 0.72906 0.50069 0.67523 1 0.0
Ag3 Ag+1 0.75565 0.04153 0.70629 1 0.0
Ag1 Ag+1 0.73635 0.29325 0.81505 1 0.0
O5 O-2 0.079 0.354 0.2387 1 0.0
Ag6 Ag+1 0.2468 0.7503 0.96327 1 0.0
O3 O-2 0.857 0.3908 0.9301 1 0.0
Ag11 Ag+1 0.25993 0.51759 0.56834 1 0.0
Ag12 Ag+1 0.17725 0.50448 0.07696 1 0.0
O10 O-2 0.4338 0.55 0.4451 1 0.0
Si3 Si+4 0.7412 0.5572 0.458 1 0.0
Ag4 Ag+1 0.76677 0.03056 0.19866 1 0.0
Ag10 Ag+1 0.29695 0.32674 0.42467 1 0.0
O4 O-2 0.1453 0.1399 0.1355 1 0.0
